data_7712153
loop_
_publ_author_name
'Kudo, Eiji'
'Oba, Yuki'
'Yamamoto, Koji'
'Murahashi, Tetsuro'

_publ_section_title
;
 Di- and trinuclear sandwich complexes of a cross-conjugated fulvene.
;
_journal_issue 6
_journal_name_full 'Dalton transactions (Cambridge, England : 2003)'
_journal_page_first 1568
_journal_page_last 1573
_journal_paper_doi 10.1039/d2dt03521a
_journal_volume 52
_journal_year 2023
_chemical_formula_moiety 'C44 H40 N4 Pd3, 2(B F4), 1[CH3CN]'
_chemical_formula_sum 'C46 H43 B2 F8 N5 Pd3'
_chemical_formula_weight 1158.67
_space_group_crystal_system monoclinic
_space_group_IT_number 14
_space_group_name_Hall '-P 2ybc'
_space_group_name_H-M_alt 'P 1 21/c 1'
_atom_sites_solution_hydrogens geom
_atom_sites_solution_primary dual
_audit_creation_date 2022-11-28
_audit_creation_method
;
Olex2 1.5-alpha
(compiled 2022.11.02 svn.ra8b101fa for OlexSys, GUI svn.r6635)
;
_audit_update_record
;
2022-12-07 deposited with the CCDC.	2022-12-23 downloaded from the CCDC.
;
_cell_angle_alpha 90
_cell_angle_beta 108.5900(12)
_cell_angle_gamma 90
_cell_formula_units_Z 4
_cell_length_a 17.2396(6)
_cell_length_b 18.0521(7)
_cell_length_c 15.9775(7)
_cell_measurement_reflns_used 45129
_cell_measurement_temperature 153.15
_cell_measurement_theta_max 27.52
_cell_measurement_theta_min 3.03
_cell_volume 4712.9(3)
_computing_cell_refinement 'RAPID AUTO (Rigaku, ????)'
_computing_data_collection 'RAPID AUTO (Rigaku, ????)'
_computing_data_reduction 'RAPID AUTO (Rigaku, ????)'
_computing_molecular_graphics 'Olex2 1.5-alpha (Dolomanov et al., 2009)'
_computing_publication_material 'Olex2 1.5-alpha (Dolomanov et al., 2009)'
_computing_structure_refinement 'SHELXL 2018/3 (Sheldrick, 2015)'
_computing_structure_solution 'SIR92 (Altomare, et al., 1994)'
_diffrn_ambient_temperature 153.15
_diffrn_detector_area_resol_mean 10.000
_diffrn_measured_fraction_theta_full 0.993
_diffrn_measured_fraction_theta_max 0.986
_diffrn_measurement_device_type 'Rigaku R-AXIS RAPID'
_diffrn_measurement_method \w
_diffrn_radiation_type MoK\a
_diffrn_radiation_wavelength 0.71075
_diffrn_reflns_av_R_equivalents 0.0752
_diffrn_reflns_av_unetI/netI 0.0547
_diffrn_reflns_Laue_measured_fraction_full 0.993
_diffrn_reflns_Laue_measured_fraction_max 0.986
_diffrn_reflns_limit_h_max 21
_diffrn_reflns_limit_h_min -22
_diffrn_reflns_limit_k_max 23
_diffrn_reflns_limit_k_min -23
_diffrn_reflns_limit_l_max 20
_diffrn_reflns_limit_l_min -20
_diffrn_reflns_number 69046
_diffrn_reflns_point_group_measured_fraction_full 0.993
_diffrn_reflns_point_group_measured_fraction_max 0.986
_diffrn_reflns_theta_full 25.242
_diffrn_reflns_theta_max 27.485
_diffrn_reflns_theta_min 3.029
_exptl_absorpt_coefficient_mu 1.202
_exptl_absorpt_correction_T_max 0.825
_exptl_absorpt_correction_T_min 0.467
_exptl_absorpt_correction_type multi-scan
_exptl_absorpt_process_details 'ABSCOR (Rigaku, 1995)'
_exptl_crystal_colour orange
_exptl_crystal_colour_primary orange
_exptl_crystal_density_diffrn 1.633
_exptl_crystal_description block
_exptl_crystal_F_000 2296
_exptl_crystal_size_max 0.23
_exptl_crystal_size_mid 0.22
_exptl_crystal_size_min 0.16
_refine_diff_density_max 1.230
_refine_diff_density_min -1.257
_refine_diff_density_rms 0.132
_refine_ls_extinction_method none
_refine_ls_goodness_of_fit_ref 1.088
_refine_ls_hydrogen_treatment constr
_refine_ls_matrix_type full
_refine_ls_number_parameters 554
_refine_ls_number_reflns 10667
_refine_ls_number_restraints 62
_refine_ls_restrained_S_all 1.089
_refine_ls_R_factor_all 0.0784
_refine_ls_R_factor_gt 0.0560
_refine_ls_shift/su_max 0.001
_refine_ls_shift/su_mean 0.000
_refine_ls_structure_factor_coef Fsqd
_refine_ls_weighting_details 'w=1/[\s^2^(Fo^2^)+(0.0952P)^2^] where P=(Fo^2^+2Fc^2^)/3'
_refine_ls_weighting_scheme calc
_refine_ls_wR_factor_gt 0.1521
_refine_ls_wR_factor_ref 0.1643
_reflns_Friedel_coverage 0.000
_reflns_number_gt 7513
_reflns_number_total 10667
_reflns_threshold_expression 'I > 2\s(I)'
_cod_data_source_file d2dt03521a2.cif
_cod_data_source_block shelxl_CCDC4
_cod_depositor_comments 'Adding full bibliography for 7712149--7712153.cif.'
_cod_database_code 7712153
_shelx_shelxl_version_number 2018/3
_shelx_space_group_comment
;
The symmetry employed for this shelxl refinement is uniquely defined
by the following loop, which should always be used as a source of
symmetry information in preference to the above space-group names.
They are only intended as comments.
;
_shelx_estimated_absorpt_t_max 0.831
_shelx_estimated_absorpt_t_min 0.770
_olex2_refinement_description
;
1. Fixed Uiso
 At 1.2 times of:
  All C(H) groups, All C(H,H,H) groups
2. Restrained distances
 B1-F1 = B1-F2 = B1-F3 = B1-F4
 1.37 with sigma of 0.02
 B2-F5 = B2-F6 = B2-F7 = B2-F8
 1.37 with sigma of 0.02
3. Uiso/Uaniso restraints and constraints
B2 \\sim F5 \\sim F6 \\sim F7 \\sim F8: within 2A with sigma of 0.04 and sigma
for terminal atoms of 0.08 within 2A
Uanis(B2) \\sim Ueq, Uanis(F5) \\sim Ueq, Uanis(F6) \\sim Ueq, Uanis(F7) \\sim
Ueq, Uanis(F8) \\sim Ueq: with sigma of 0.1 and sigma for terminal atoms of 0.2
4.a Aromatic/amide H refined with riding coordinates:
 C1(H1), C2(H2), C3(H3), C4(H4), C8(H8), C9(H9), C10(H10), C11(H11), C12(H12),
 C14(H14), C15(H15), C16(H16), C17(H17), C18(H18), C19(H19), C20(H20), C21(H21),
  C22(H22), C26(H26), C27(H27), C28(H28), C29(H29), C30(H30), C32(H32),
 C33(H33), C34(H34), C35(H35), C36(H36)
4.b Idealised Me refined as rotating group:
 C38(H38A,H38B,H38C), C40(H40A,H40B,H40C), C42(H42A,H42B,H42C), C44(H44A,H44B,
 H44C)
;
_smtbx_masks_special_details
;
A solvent mask was calculated and 128 electrons were 
found in a volume of 484\%A^3^ in 2 voids per unit cell. 
This is consistent with the presence of 
1[CH3CN] per Asymmetric Unit 
which account for 88 electrons 
per unit cell.
;
_smtbx_masks_void_probe_radius 1.2
_smtbx_masks_void_truncation_radius 1.2
_olex2_submission_special_instructions 'No special instructions were received'

loop_
_space_group_symop_operation_xyz
'x, y, z'
'-x, y+1/2, -z+1/2'
'-x, -y, -z'
'x, -y-1/2, z-1/2'

loop_
_atom_site_label
_atom_site_type_symbol
_atom_site_fract_x
_atom_site_fract_y
_atom_site_fract_z
_atom_site_U_iso_or_equiv
_atom_site_adp_type
_atom_site_occupancy
_atom_site_site_symmetry_order
_atom_site_calc_flag
_atom_site_refinement_flags_posn
_atom_site_refinement_flags_adp
_atom_site_refinement_flags_occupancy
_atom_site_disorder_assembly
_atom_site_disorder_group
Pd1 Pd 0.65105(2) 0.75465(2) 0.81871(3) 0.03978(13) Uani 1 1 d . . . . .
Pd2 Pd 0.79539(2) 0.77151(2) 0.92435(3) 0.03688(12) Uani 1 1 d . . . . .
Pd3 Pd 0.67784(2) 0.56198(2) 1.04445(3) 0.03791(13) Uani 1 1 d . . . . .
F1 F 0.4187(7) 0.7573(7) 0.4212(13) 0.311(9) Uani 1 1 d D . . . .
F2 F 0.2950(4) 0.7981(5) 0.4197(6) 0.202(5) Uani 1 1 d D . . . .
F3 F 0.3171(15) 0.7670(6) 0.2945(6) 0.384(13) Uani 1 1 d D . . . .
F4 F 0.3049(6) 0.6822(4) 0.3940(6) 0.196(4) Uani 1 1 d D . . . .
F5 F 0.3820(7) 0.5093(7) 0.6888(7) 0.227(4) Uani 1 1 d D U . . .
F6 F 0.4818(7) 0.4247(7) 0.7029(11) 0.312(9) Uani 1 1 d D U . . .
F7 F 0.4755(6) 0.5207(9) 0.6287(8) 0.289(7) Uani 1 1 d D U . . .
F8 F 0.5093(9) 0.5353(8) 0.7739(11) 0.384(12) Uani 1 1 d D U . . .
N1 N 0.5369(3) 0.7258(3) 0.7287(4) 0.0566(13) Uani 1 1 d . . . . .
N2 N 0.9193(3) 0.7691(3) 1.0001(3) 0.0488(11) Uani 1 1 d . . . . .
N3 N 0.5614(3) 0.5774(3) 1.0572(3) 0.0497(11) Uani 1 1 d . . . . .
N4 N 0.7106(3) 0.4865(3) 1.1487(4) 0.0612(14) Uani 1 1 d . . . . .
C1 C 0.6567(3) 0.6309(3) 0.9268(3) 0.0378(11) Uani 1 1 d . . . . .
H1 H 0.628215 0.588586 0.897009 0.045 Uiso 1 1 calc R U . . .
C2 C 0.6218(3) 0.7052(3) 0.9265(3) 0.0388(11) Uani 1 1 d . . . . .
H2 H 0.567967 0.720820 0.893920 0.047 Uiso 1 1 calc R U . . .
C3 C 0.6841(3) 0.7489(3) 0.9843(3) 0.0400(11) Uani 1 1 d . . . . .
H3 H 0.677501 0.798863 0.999412 0.048 Uiso 1 1 calc R U . . .
C4 C 0.7584(3) 0.7075(3) 1.0170(3) 0.0356(10) Uani 1 1 d . . . . .
H4 H 0.809209 0.724953 1.055561 0.043 Uiso 1 1 calc R U . . .
C5 C 0.7410(3) 0.6333(3) 0.9795(3) 0.0364(10) Uani 1 1 d . . . . .
C6 C 0.7861(3) 0.5656(3) 1.0062(3) 0.0325(10) Uani 1 1 d . . . . .
C7 C 0.8699(3) 0.5690(3) 1.0755(3) 0.0347(10) Uani 1 1 d . . . . .
C8 C 0.8829(3) 0.5664(3) 1.1648(4) 0.0453(13) Uani 1 1 d . . . . .
H8 H 0.837403 0.566314 1.186071 0.054 Uiso 1 1 calc R U . . .
C9 C 0.9615(4) 0.5640(3) 1.2243(4) 0.0525(14) Uani 1 1 d . . . . .
H9 H 0.968778 0.560597 1.285708 0.063 Uiso 1 1 calc R U . . .
C10 C 1.0282(3) 0.5665(3) 1.1969(4) 0.0496(14) Uani 1 1 d . . . . .
H10 H 1.081709 0.564984 1.238376 0.059 Uiso 1 1 calc R U . . .
C11 C 1.0169(3) 0.5714(3) 1.1073(4) 0.0499(14) Uani 1 1 d . . . . .
H11 H 1.062814 0.574429 1.086800 0.060 Uiso 1 1 calc R U . . .
C12 C 0.9380(3) 0.5717(3) 1.0474(4) 0.0433(12) Uani 1 1 d . . . . .
H12 H 0.930692 0.573785 0.985946 0.052 Uiso 1 1 calc R U . . .
C13 C 0.7755(3) 0.5030(3) 0.9433(3) 0.0366(11) Uani 1 1 d . . . . .
C14 C 0.7817(3) 0.4296(3) 0.9733(4) 0.0418(12) Uani 1 1 d . . . . .
H14 H 0.792260 0.420168 1.034380 0.050 Uiso 1 1 calc R U . . .
C15 C 0.7729(3) 0.3711(3) 0.9164(4) 0.0534(15) Uani 1 1 d . . . . .
H15 H 0.776872 0.321770 0.938132 0.064 Uiso 1 1 calc R U . . .
C16 C 0.7579(3) 0.3842(4) 0.8264(5) 0.0586(17) Uani 1 1 d . . . . .
H16 H 0.751218 0.343637 0.786776 0.070 Uiso 1 1 calc R U . . .
C17 C 0.7528(4) 0.4551(4) 0.7953(4) 0.0595(16) Uani 1 1 d . . . . .
H17 H 0.744159 0.463873 0.734355 0.071 Uiso 1 1 calc R U . . .
C18 C 0.7604(3) 0.5143(3) 0.8526(4) 0.0459(13) Uani 1 1 d . . . . .
H18 H 0.755232 0.563432 0.830072 0.055 Uiso 1 1 calc R U . . .
C19 C 0.7047(3) 0.7876(3) 0.7135(4) 0.0462(13) Uani 1 1 d . . . . .
H19 H 0.662153 0.764119 0.668184 0.055 Uiso 1 1 calc R U . . .
C20 C 0.6958(4) 0.8504(3) 0.7589(4) 0.0499(13) Uani 1 1 d . . . . .
H20 H 0.646799 0.877894 0.749685 0.060 Uiso 1 1 calc R U . . .
C21 C 0.7752(4) 0.8670(3) 0.8235(4) 0.0503(14) Uani 1 1 d . . . . .
H21 H 0.785806 0.906482 0.864888 0.060 Uiso 1 1 calc R U . . .
C22 C 0.8325(3) 0.8164(3) 0.8154(4) 0.0451(12) Uani 1 1 d . . . . .
H22 H 0.889018 0.816314 0.848617 0.054 Uiso 1 1 calc R U . . .
C23 C 0.7908(3) 0.7627(3) 0.7464(4) 0.0415(12) Uani 1 1 d . . . . .
C24 C 0.8259(3) 0.7011(3) 0.7239(3) 0.0410(11) Uani 1 1 d . . . . .
C25 C 0.7807(3) 0.6410(3) 0.6650(3) 0.0420(12) Uani 1 1 d . . . . .
C26 C 0.7001(3) 0.6221(3) 0.6602(4) 0.0486(13) Uani 1 1 d . . . . .
H26 H 0.674410 0.646605 0.696941 0.058 Uiso 1 1 calc R U . . .
C27 C 0.6581(4) 0.5675(4) 0.6017(5) 0.0682(19) Uani 1 1 d . . . . .
H27 H 0.603689 0.554798 0.598397 0.082 Uiso 1 1 calc R U . . .
C28 C 0.6955(5) 0.5322(4) 0.5487(5) 0.0705(19) Uani 1 1 d . . . . .
H28 H 0.666386 0.495908 0.507587 0.085 Uiso 1 1 calc R U . . .
C29 C 0.7766(5) 0.5493(4) 0.5551(5) 0.0666(18) Uani 1 1 d . . . . .
H29 H 0.802599 0.523864 0.519312 0.080 Uiso 1 1 calc R U . . .
C30 C 0.8184(4) 0.6028(3) 0.6132(4) 0.0500(13) Uani 1 1 d . . . . .
H30 H 0.873565 0.613740 0.617954 0.060 Uiso 1 1 calc R U . . .
C31 C 0.9166(3) 0.6923(3) 0.7626(3) 0.0424(12) Uani 1 1 d . . . . .
C32 C 0.9502(3) 0.6294(3) 0.8122(4) 0.0496(13) Uani 1 1 d . . . . .
H32 H 0.915328 0.590138 0.817407 0.060 Uiso 1 1 calc R U . . .
C33 C 1.0331(3) 0.6242(3) 0.8535(4) 0.0573(16) Uani 1 1 d . . . . .
H33 H 1.054906 0.581908 0.888523 0.069 Uiso 1 1 calc R U . . .
C34 C 1.0851(4) 0.6796(4) 0.8447(5) 0.0621(17) Uani 1 1 d . . . . .
H34 H 1.142293 0.676079 0.874570 0.075 Uiso 1 1 calc R U . . .
C35 C 1.0535(4) 0.7397(4) 0.7925(5) 0.0660(19) Uani 1 1 d . . . . .
H35 H 1.089438 0.776826 0.784305 0.079 Uiso 1 1 calc R U . . .
C36 C 0.9691(4) 0.7470(3) 0.7512(4) 0.0538(15) Uani 1 1 d . . . . .
H36 H 0.947887 0.789088 0.715499 0.065 Uiso 1 1 calc R U . . .
C37 C 0.4762(4) 0.7071(5) 0.6855(6) 0.082(2) Uani 1 1 d . . . . .
C38 C 0.3947(6) 0.6817(7) 0.6296(9) 0.153(5) Uani 1 1 d . . . . .
H38A H 0.353657 0.719254 0.629693 0.184 Uiso 1 1 calc R U . . .
H38B H 0.381121 0.635029 0.652847 0.184 Uiso 1 1 calc R U . . .
H38C H 0.395284 0.674160 0.569017 0.184 Uiso 1 1 calc R U . . .
C39 C 0.9870(4) 0.7745(4) 1.0322(5) 0.0652(18) Uani 1 1 d . . . . .
C40 C 1.0764(5) 0.7793(7) 1.0741(8) 0.131(4) Uani 1 1 d . . . . .
H40A H 1.088666 0.793940 1.136035 0.157 Uiso 1 1 calc R U . . .
H40B H 1.098680 0.816315 1.043103 0.157 Uiso 1 1 calc R U . . .
H40C H 1.101138 0.730981 1.070974 0.157 Uiso 1 1 calc R U . . .
C41 C 0.5009(3) 0.5868(3) 1.0678(4) 0.0517(14) Uani 1 1 d . . . . .
C42 C 0.4229(4) 0.6023(4) 1.0817(6) 0.072(2) Uani 1 1 d . . . . .
H42A H 0.390958 0.636426 1.035880 0.086 Uiso 1 1 calc R U . . .
H42B H 0.432834 0.624963 1.139898 0.086 Uiso 1 1 calc R U . . .
H42C H 0.392433 0.556007 1.078511 0.086 Uiso 1 1 calc R U . . .
C43 C 0.7377(5) 0.4550(4) 1.2134(6) 0.077(2) Uani 1 1 d . . . . .
C44 C 0.7744(7) 0.4148(6) 1.2973(7) 0.127(4) Uani 1 1 d . . . . .
H44A H 0.751220 0.364765 1.292312 0.152 Uiso 1 1 calc R U . . .
H44B H 0.762644 0.441360 1.345299 0.152 Uiso 1 1 calc R U . . .
H44C H 0.833795 0.411447 1.309814 0.152 Uiso 1 1 calc R U . . .
B1 B 0.3327(9) 0.7524(7) 0.3805(9) 0.145(6) Uani 1 1 d D . . . .
B2 B 0.4640(9) 0.4946(10) 0.7038(10) 0.177(9) Uani 1 1 d D U . . .

loop_
_atom_site_aniso_label
_atom_site_aniso_U_11
_atom_site_aniso_U_22
_atom_site_aniso_U_33
_atom_site_aniso_U_23
_atom_site_aniso_U_13
_atom_site_aniso_U_12
Pd1 0.0410(2) 0.0492(3) 0.0288(2) 0.00438(16) 0.01061(16) 0.00784(17)
Pd2 0.0420(2) 0.0419(2) 0.0278(2) -0.00013(15) 0.01261(16) 0.00052(16)
Pd3 0.0344(2) 0.0475(2) 0.0334(2) 0.00434(16) 0.01294(15) 0.00194(16)
F1 0.145(9) 0.330(16) 0.47(3) -0.009(14) 0.110(12) -0.067(9)
F2 0.097(4) 0.232(9) 0.233(9) -0.151(8) -0.009(5) 0.039(5)
F3 0.84(4) 0.208(10) 0.089(7) -0.030(6) 0.132(13) -0.194(15)
F4 0.323(11) 0.117(6) 0.178(8) -0.045(5) 0.120(8) -0.070(6)
F5 0.212(9) 0.264(11) 0.212(11) 0.008(9) 0.077(8) -0.062(9)
F6 0.236(12) 0.183(10) 0.377(19) 0.056(11) -0.098(11) -0.056(9)
F7 0.174(9) 0.45(2) 0.255(15) 0.019(14) 0.080(9) -0.090(11)
F8 0.370(18) 0.290(15) 0.305(17) 0.047(13) -0.155(14) -0.161(13)
N1 0.049(3) 0.071(3) 0.044(3) 0.011(2) 0.006(2) 0.005(3)
N2 0.048(3) 0.058(3) 0.043(3) -0.004(2) 0.019(2) -0.005(2)
N3 0.035(2) 0.066(3) 0.049(3) 0.003(2) 0.014(2) -0.005(2)
N4 0.057(3) 0.077(4) 0.057(3) 0.025(3) 0.029(3) 0.018(3)
C1 0.036(2) 0.051(3) 0.028(3) 0.003(2) 0.0116(19) -0.005(2)
C2 0.037(2) 0.050(3) 0.032(3) 0.006(2) 0.013(2) 0.012(2)
C3 0.049(3) 0.049(3) 0.024(3) 0.005(2) 0.014(2) 0.005(2)
C4 0.037(2) 0.045(3) 0.027(3) -0.001(2) 0.0141(19) -0.002(2)
C5 0.037(2) 0.049(3) 0.024(2) 0.005(2) 0.0117(18) 0.001(2)
C6 0.026(2) 0.047(3) 0.027(2) 0.0060(19) 0.0114(17) 0.0017(19)
C7 0.034(2) 0.034(2) 0.033(3) -0.0009(19) 0.0067(19) -0.0013(19)
C8 0.044(3) 0.060(3) 0.034(3) -0.005(2) 0.014(2) 0.006(2)
C9 0.059(3) 0.061(4) 0.031(3) -0.005(2) 0.006(2) 0.011(3)
C10 0.040(3) 0.048(3) 0.050(4) -0.009(3) -0.001(2) 0.006(2)
C11 0.034(3) 0.062(4) 0.051(4) -0.006(3) 0.009(2) -0.003(2)
C12 0.038(3) 0.057(3) 0.035(3) -0.002(2) 0.012(2) -0.002(2)
C13 0.025(2) 0.048(3) 0.036(3) -0.004(2) 0.0089(18) 0.000(2)
C14 0.031(2) 0.049(3) 0.044(3) 0.000(2) 0.010(2) -0.001(2)
C15 0.035(3) 0.055(3) 0.068(4) -0.015(3) 0.013(3) -0.005(3)
C16 0.038(3) 0.066(4) 0.066(4) -0.025(3) 0.009(3) 0.005(3)
C17 0.052(3) 0.083(5) 0.038(3) -0.013(3) 0.007(3) 0.009(3)
C18 0.042(3) 0.060(3) 0.032(3) 0.001(2) 0.007(2) 0.010(3)
C19 0.053(3) 0.053(3) 0.034(3) 0.011(2) 0.016(2) 0.002(3)
C20 0.065(4) 0.044(3) 0.046(3) 0.012(2) 0.026(3) 0.009(3)
C21 0.078(4) 0.046(3) 0.035(3) 0.005(2) 0.030(3) 0.006(3)
C22 0.057(3) 0.051(3) 0.033(3) 0.006(2) 0.021(2) -0.005(3)
C23 0.052(3) 0.045(3) 0.032(3) 0.009(2) 0.020(2) 0.006(2)
C24 0.042(3) 0.052(3) 0.030(3) 0.008(2) 0.014(2) 0.005(2)
C25 0.048(3) 0.048(3) 0.029(3) 0.010(2) 0.011(2) 0.005(2)
C26 0.049(3) 0.054(3) 0.043(3) 0.006(3) 0.016(2) 0.003(3)
C27 0.062(4) 0.070(4) 0.069(5) 0.003(4) 0.016(3) -0.014(3)
C28 0.086(5) 0.077(5) 0.044(4) -0.005(3) 0.015(3) -0.019(4)
C29 0.101(5) 0.057(4) 0.050(4) -0.003(3) 0.035(4) 0.002(4)
C30 0.060(3) 0.052(3) 0.038(3) 0.000(2) 0.016(3) -0.005(3)
C31 0.047(3) 0.046(3) 0.035(3) 0.000(2) 0.013(2) 0.003(2)
C32 0.049(3) 0.053(3) 0.044(3) 0.002(3) 0.011(2) 0.004(3)
C33 0.044(3) 0.050(3) 0.069(4) 0.006(3) 0.006(3) 0.007(3)
C34 0.045(3) 0.061(4) 0.075(5) 0.010(3) 0.011(3) 0.003(3)
C35 0.052(4) 0.058(4) 0.087(6) 0.009(3) 0.021(3) -0.004(3)
C36 0.051(3) 0.053(3) 0.056(4) 0.016(3) 0.015(3) -0.005(3)
C37 0.059(4) 0.085(5) 0.083(6) 0.008(4) -0.003(4) 0.003(4)
C38 0.087(7) 0.152(10) 0.174(13) -0.037(9) -0.024(7) -0.029(7)
C39 0.047(4) 0.087(5) 0.065(5) -0.017(4) 0.023(3) -0.008(3)
C40 0.050(5) 0.182(11) 0.146(11) -0.046(9) 0.010(5) -0.014(6)
C41 0.040(3) 0.057(3) 0.055(4) -0.002(3) 0.012(2) -0.002(3)
C42 0.038(3) 0.079(5) 0.100(6) 0.003(4) 0.025(3) -0.001(3)
C43 0.079(5) 0.079(5) 0.075(6) 0.012(4) 0.029(4) 0.001(4)
C44 0.143(9) 0.133(9) 0.105(9) 0.057(7) 0.041(7) 0.033(7)
B1 0.189(18) 0.115(11) 0.108(13) -0.046(10) 0.015(11) -0.006(11)
B2 0.121(12) 0.25(2) 0.169(16) 0.124(16) 0.053(12) -0.025(14)

loop_
_atom_type_symbol
_atom_type_description
_atom_type_scat_dispersion_real
_atom_type_scat_dispersion_imag
_atom_type_scat_source
C C 0.0033 0.0016 'International Tables Vol C Tables 4.2.6.8 and 6.1.1.4'
H H 0.0000 0.0000 'International Tables Vol C Tables 4.2.6.8 and 6.1.1.4'
B B 0.0013 0.0007 'International Tables Vol C Tables 4.2.6.8 and 6.1.1.4'
F F 0.0171 0.0103 'International Tables Vol C Tables 4.2.6.8 and 6.1.1.4'
N N 0.0061 0.0033 'International Tables Vol C Tables 4.2.6.8 and 6.1.1.4'
Pd Pd -0.9988 1.0072 'International Tables Vol C Tables 4.2.6.8 and 6.1.1.4'

loop_
_geom_angle_atom_site_label_1
_geom_angle_atom_site_label_2
_geom_angle_atom_site_label_3
_geom_angle
_geom_angle_site_symmetry_1
_geom_angle_site_symmetry_3
_geom_angle_publ_flag
N1 Pd1 Pd2 172.03(15) . . ?
N1 Pd1 C2 92.2(2) . . ?
N1 Pd1 C3 123.84(19) . . ?
N1 Pd1 C19 94.1(2) . . ?
N1 Pd1 C20 106.0(2) . . ?
C2 Pd1 Pd2 86.99(14) . . ?
C2 Pd1 C3 33.99(18) . . ?
C2 Pd1 C19 167.04(19) . . ?
C2 Pd1 C20 150.7(2) . . ?
C3 Pd1 Pd2 57.52(12) . . ?
C19 Pd1 Pd2 85.17(15) . . ?
C19 Pd1 C3 142.0(2) . . ?
C20 Pd1 Pd2 78.02(16) . . ?
C20 Pd1 C3 119.2(2) . . ?
C20 Pd1 C19 36.0(2) . . ?
N2 Pd2 Pd1 169.89(13) . . ?
N2 Pd2 C3 123.74(18) . . ?
N2 Pd2 C4 93.63(19) . . ?
N2 Pd2 C21 108.6(2) . . ?
N2 Pd2 C22 88.0(2) . . ?
C3 Pd2 Pd1 60.91(12) . . ?
C4 Pd2 Pd1 87.12(13) . . ?
C4 Pd2 C3 35.71(18) . . ?
C4 Pd2 C21 151.42(19) . . ?
C4 Pd2 C22 168.6(2) . . ?
C21 Pd2 Pd1 74.19(16) . . ?
C21 Pd2 C3 115.89(19) . . ?
C22 Pd2 Pd1 89.34(15) . . ?
C22 Pd2 C3 147.09(19) . . ?
C22 Pd2 C21 35.6(2) . . ?
N3 Pd3 C1 96.08(18) . . ?
N3 Pd3 C5 127.85(19) . . ?
N3 Pd3 C6 166.05(18) . . ?
N4 Pd3 N3 91.89(19) . . ?
N4 Pd3 C1 170.77(19) . . ?
N4 Pd3 C5 136.47(19) . . ?
N4 Pd3 C6 102.06(18) . . ?
C5 Pd3 C1 38.45(17) . . ?
C6 Pd3 C1 70.03(17) . . ?
C6 Pd3 C5 39.11(18) . . ?
C37 N1 Pd1 175.1(6) . . ?
C39 N2 Pd2 170.4(6) . . ?
C41 N3 Pd3 176.8(5) . . ?
C43 N4 Pd3 167.8(6) . . ?
Pd3 C1 H1 83.7 . . ?
C2 C1 Pd3 118.5(3) . . ?
C2 C1 H1 125.9 . . ?
C5 C1 Pd3 69.6(3) . . ?
C5 C1 H1 125.9 . . ?
C5 C1 C2 108.2(4) . . ?
Pd1 C2 H2 82.8 . . ?
C1 C2 Pd1 100.4(3) . . ?
C1 C2 H2 126.8 . . ?
C3 C2 Pd1 88.2(3) . . ?
C3 C2 C1 106.4(4) . . ?
C3 C2 H2 126.8 . . ?
Pd1 C3 H3 102.8 . . ?
Pd2 C3 Pd1 61.57(12) . . ?
Pd2 C3 H3 96.5 . . ?
C2 C3 Pd1 57.8(3) . . ?
C2 C3 Pd2 111.5(3) . . ?
C2 C3 H3 124.7 . . ?
C2 C3 C4 110.7(5) . . ?
C4 C3 Pd1 106.3(3) . . ?
C4 C3 Pd2 60.3(3) . . ?
C4 C3 H3 124.7 . . ?
Pd2 C4 H4 81.5 . . ?
C3 C4 Pd2 84.0(3) . . ?
C3 C4 H4 126.7 . . ?
C3 C4 C5 106.7(4) . . ?
C5 C4 Pd2 106.3(3) . . ?
C5 C4 H4 126.7 . . ?
C1 C5 Pd3 72.0(3) . . ?
C1 C5 C4 107.9(4) . . ?
C1 C5 C6 120.0(4) . . ?
C4 C5 Pd3 114.9(3) . . ?
C6 C5 Pd3 70.0(3) . . ?
C6 C5 C4 129.7(4) . . ?
C5 C6 Pd3 70.9(3) . . ?
C5 C6 C7 118.7(4) . . ?
C5 C6 C13 120.6(4) . . ?
C7 C6 Pd3 120.5(3) . . ?
C13 C6 Pd3 103.9(3) . . ?
C13 C6 C7 114.0(4) . . ?
C8 C7 C6 124.0(4) . . ?
C8 C7 C12 117.6(4) . . ?
C12 C7 C6 118.3(4) . . ?
C7 C8 H8 119.5 . . ?
C7 C8 C9 121.0(5) . . ?
C9 C8 H8 119.5 . . ?
C8 C9 H9 119.3 . . ?
C10 C9 C8 121.4(6) . . ?
C10 C9 H9 119.3 . . ?
C9 C10 H10 120.6 . . ?
C9 C10 C11 118.9(5) . . ?
C11 C10 H10 120.6 . . ?
C10 C11 H11 120.1 . . ?
C10 C11 C12 119.7(5) . . ?
C12 C11 H11 120.1 . . ?
C7 C12 C11 121.4(5) . . ?
C7 C12 H12 119.3 . . ?
C11 C12 H12 119.3 . . ?
C14 C13 C6 120.6(5) . . ?
C14 C13 C18 117.3(5) . . ?
C18 C13 C6 122.1(5) . . ?
C13 C14 H14 119.2 . . ?
C15 C14 C13 121.5(6) . . ?
C15 C14 H14 119.2 . . ?
C14 C15 H15 120.1 . . ?
C14 C15 C16 119.8(6) . . ?
C16 C15 H15 120.1 . . ?
C15 C16 H16 120.0 . . ?
C17 C16 C15 120.1(6) . . ?
C17 C16 H16 120.0 . . ?
C16 C17 H17 120.0 . . ?
C16 C17 C18 120.1(6) . . ?
C18 C17 H17 120.0 . . ?
C13 C18 H18 119.4 . . ?
C17 C18 C13 121.2(6) . . ?
C17 C18 H18 119.4 . . ?
Pd1 C19 H19 92.9 . . ?
C20 C19 Pd1 71.5(3) . . ?
C20 C19 H19 125.4 . . ?
C20 C19 C23 109.2(5) . . ?
C23 C19 Pd1 105.1(3) . . ?
C23 C19 H19 125.4 . . ?
Pd1 C20 H20 93.4 . . ?
C19 C20 Pd1 72.6(3) . . ?
C19 C20 H20 126.1 . . ?
C19 C20 C21 107.7(5) . . ?
C21 C20 Pd1 103.3(4) . . ?
C21 C20 H20 126.1 . . ?
Pd2 C21 H21 97.0 . . ?
C20 C21 Pd2 103.9(4) . . ?
C20 C21 H21 125.2 . . ?
C22 C21 Pd2 67.6(3) . . ?
C22 C21 C20 109.6(5) . . ?
C22 C21 H21 125.2 . . ?
Pd2 C22 H22 93.6 . . ?
C21 C22 Pd2 76.8(3) . . ?
C21 C22 H22 125.9 . . ?
C21 C22 C23 108.2(5) . . ?
C23 C22 Pd2 98.9(3) . . ?
C23 C22 H22 125.9 . . ?
C22 C23 C19 105.1(5) . . ?
C24 C23 C19 129.2(5) . . ?
C24 C23 C22 125.6(5) . . ?
C23 C24 C25 125.0(5) . . ?
C23 C24 C31 118.0(5) . . ?
C25 C24 C31 117.0(5) . . ?
C26 C25 C24 121.4(5) . . ?
C30 C25 C24 119.4(5) . . ?
C30 C25 C26 119.2(5) . . ?
C25 C26 H26 119.9 . . ?
C27 C26 C25 120.1(6) . . ?
C27 C26 H26 119.9 . . ?
C26 C27 H27 120.1 . . ?
C28 C27 C26 119.7(6) . . ?
C28 C27 H27 120.1 . . ?
C27 C28 H28 119.8 . . ?
C27 C28 C29 120.4(7) . . ?
C29 C28 H28 119.8 . . ?
C28 C29 H29 120.0 . . ?
C30 C29 C28 120.0(6) . . ?
C30 C29 H29 120.0 . . ?
C25 C30 H30 119.7 . . ?
C29 C30 C25 120.5(6) . . ?
C29 C30 H30 119.7 . . ?
C32 C31 C24 120.6(5) . . ?
C36 C31 C24 120.6(5) . . ?
C36 C31 C32 118.8(5) . . ?
C31 C32 H32 119.8 . . ?
C33 C32 C31 120.5(5) . . ?
C33 C32 H32 119.8 . . ?
C32 C33 H33 119.6 . . ?
C32 C33 C34 120.8(6) . . ?
C34 C33 H33 119.6 . . ?
C33 C34 H34 120.3 . . ?
C35 C34 C33 119.3(6) . . ?
C35 C34 H34 120.3 . . ?
C34 C35 H35 119.5 . . ?
C34 C35 C36 120.9(6) . . ?
C36 C35 H35 119.5 . . ?
C31 C36 C35 119.5(5) . . ?
C31 C36 H36 120.2 . . ?
C35 C36 H36 120.2 . . ?
N1 C37 C38 178.8(11) . . ?
C37 C38 H38A 109.5 . . ?
C37 C38 H38B 109.5 . . ?
C37 C38 H38C 109.5 . . ?
H38A C38 H38B 109.5 . . ?
H38A C38 H38C 109.5 . . ?
H38B C38 H38C 109.5 . . ?
N2 C39 C40 178.5(8) . . ?
C39 C40 H40A 109.5 . . ?
C39 C40 H40B 109.5 . . ?
C39 C40 H40C 109.5 . . ?
H40A C40 H40B 109.5 . . ?
H40A C40 H40C 109.5 . . ?
H40B C40 H40C 109.5 . . ?
N3 C41 C42 177.7(7) . . ?
C41 C42 H42A 109.5 . . ?
C41 C42 H42B 109.5 . . ?
C41 C42 H42C 109.5 . . ?
H42A C42 H42B 109.5 . . ?
H42A C42 H42C 109.5 . . ?
H42B C42 H42C 109.5 . . ?
N4 C43 C44 178.8(9) . . ?
C43 C44 H44A 109.5 . . ?
C43 C44 H44B 109.5 . . ?
C43 C44 H44C 109.5 . . ?
H44A C44 H44B 109.5 . . ?
H44A C44 H44C 109.5 . . ?
H44B C44 H44C 109.5 . . ?
F2 B1 F1 110.1(11) . . ?
F2 B1 F3 113.3(14) . . ?
F2 B1 F4 104.4(12) . . ?
F3 B1 F1 107.2(15) . . ?
F3 B1 F4 111.7(10) . . ?
F4 B1 F1 110.2(12) . . ?
F6 B2 F5 114.6(14) . . ?
F6 B2 F7 103.0(16) . . ?
F6 B2 F8 117.3(14) . . ?
F7 B2 F5 102.1(12) . . ?
F8 B2 F5 109.0(15) . . ?
F8 B2 F7 109.5(14) . . ?

loop_
_geom_bond_atom_site_label_1
_geom_bond_atom_site_label_2
_geom_bond_distance
_geom_bond_site_symmetry_2
_geom_bond_publ_flag
Pd1 Pd2 2.5409(6) . ?
Pd1 N1 2.099(5) . ?
Pd1 C2 2.138(5) . ?
Pd1 C3 2.525(5) . ?
Pd1 C19 2.242(5) . ?
Pd1 C20 2.229(5) . ?
Pd2 N2 2.093(5) . ?
Pd2 C3 2.437(5) . ?
Pd2 C4 2.129(5) . ?
Pd2 C21 2.308(5) . ?
Pd2 C22 2.192(5) . ?
Pd3 N3 2.100(5) . ?
Pd3 N4 2.087(5) . ?
Pd3 C1 2.186(5) . ?
Pd3 C5 2.154(5) . ?
Pd3 C6 2.142(4) . ?
F1 B1 1.421(14) . ?
F2 B1 1.323(13) . ?
F3 B1 1.339(13) . ?
F4 B1 1.397(13) . ?
F5 B2 1.382(13) . ?
F6 B2 1.301(15) . ?
F7 B2 1.360(13) . ?
F8 B2 1.358(15) . ?
N1 C37 1.107(8) . ?
N2 C39 1.120(8) . ?
N3 C41 1.122(7) . ?
N4 C43 1.140(9) . ?
C1 H1 0.9500 . ?
C1 C2 1.471(7) . ?
C1 C5 1.430(7) . ?
C2 H2 0.9500 . ?
C2 C3 1.412(7) . ?
C3 H3 0.9500 . ?
C3 C4 1.431(7) . ?
C4 H4 0.9500 . ?
C4 C5 1.458(7) . ?
C5 C6 1.438(7) . ?
C6 C7 1.516(6) . ?
C6 C13 1.483(7) . ?
C7 C8 1.373(7) . ?
C7 C12 1.384(7) . ?
C8 H8 0.9500 . ?
C8 C9 1.385(8) . ?
C9 H9 0.9500 . ?
C9 C10 1.355(8) . ?
C10 H10 0.9500 . ?
C10 C11 1.384(8) . ?
C11 H11 0.9500 . ?
C11 C12 1.391(7) . ?
C12 H12 0.9500 . ?
C13 C14 1.403(7) . ?
C13 C18 1.403(7) . ?
C14 H14 0.9500 . ?
C14 C15 1.368(8) . ?
C15 H15 0.9500 . ?
C15 C16 1.398(9) . ?
C16 H16 0.9500 . ?
C16 C17 1.367(9) . ?
C17 H17 0.9500 . ?
C17 C18 1.387(8) . ?
C18 H18 0.9500 . ?
C19 H19 0.9500 . ?
C19 C20 1.380(8) . ?
C19 C23 1.479(8) . ?
C20 H20 0.9500 . ?
C20 C21 1.458(9) . ?
C21 H21 0.9500 . ?
C21 C22 1.381(8) . ?
C22 H22 0.9500 . ?
C22 C23 1.471(8) . ?
C23 C24 1.368(7) . ?
C24 C25 1.484(7) . ?
C24 C31 1.495(7) . ?
C25 C26 1.410(7) . ?
C25 C30 1.388(8) . ?
C26 H26 0.9500 . ?
C26 C27 1.391(9) . ?
C27 H27 0.9500 . ?
C27 C28 1.375(10) . ?
C28 H28 0.9500 . ?
C28 C29 1.403(10) . ?
C29 H29 0.9500 . ?
C29 C30 1.374(9) . ?
C30 H30 0.9500 . ?
C31 C32 1.400(7) . ?
C31 C36 1.391(8) . ?
C32 H32 0.9500 . ?
C32 C33 1.374(8) . ?
C33 H33 0.9500 . ?
C33 C34 1.380(8) . ?
C34 H34 0.9500 . ?
C34 C35 1.371(9) . ?
C35 H35 0.9500 . ?
C35 C36 1.399(9) . ?
C36 H36 0.9500 . ?
C37 C38 1.477(11) . ?
C38 H38A 0.9800 . ?
C38 H38B 0.9800 . ?
C38 H38C 0.9800 . ?
C39 C40 1.474(10) . ?
C40 H40A 0.9800 . ?
C40 H40B 0.9800 . ?
C40 H40C 0.9800 . ?
C41 C42 1.458(8) . ?
C42 H42A 0.9800 . ?
C42 H42B 0.9800 . ?
C42 H42C 0.9800 . ?
C43 C44 1.478(12) . ?
C44 H44A 0.9800 . ?
C44 H44B 0.9800 . ?
C44 H44C 0.9800 . ?

loop_
_geom_torsion_atom_site_label_1
_geom_torsion_atom_site_label_2
_geom_torsion_atom_site_label_3
_geom_torsion_atom_site_label_4
_geom_torsion
_geom_torsion_site_symmetry_1
_geom_torsion_site_symmetry_2
_geom_torsion_site_symmetry_3
_geom_torsion_site_symmetry_4
_geom_torsion_publ_flag
Pd1 C2 C3 Pd2 -31.5(3) . . . . ?
Pd1 C2 C3 C4 -96.7(4) . . . . ?
Pd1 C3 C4 Pd2 42.5(2) . . . . ?
Pd1 C3 C4 C5 -62.8(4) . . . . ?
Pd1 C19 C20 C21 98.8(4) . . . . ?
Pd1 C19 C23 C22 -75.4(4) . . . . ?
Pd1 C19 C23 C24 100.8(6) . . . . ?
Pd1 C20 C21 Pd2 7.0(4) . . . . ?
Pd1 C20 C21 C22 77.8(5) . . . . ?
Pd2 C3 C4 C5 -105.3(4) . . . . ?
Pd2 C4 C5 Pd3 -167.6(2) . . . . ?
Pd2 C4 C5 C1 -89.6(4) . . . . ?
Pd2 C4 C5 C6 108.5(5) . . . . ?
Pd2 C21 C22 C23 95.2(4) . . . . ?
Pd2 C22 C23 C19 80.4(4) . . . . ?
Pd2 C22 C23 C24 -96.0(5) . . . . ?
Pd3 C1 C2 Pd1 163.0(2) . . . . ?
Pd3 C1 C2 C3 71.8(5) . . . . ?
Pd3 C1 C5 C4 -111.1(4) . . . . ?
Pd3 C1 C5 C6 52.9(4) . . . . ?
Pd3 C5 C6 C7 -115.0(4) . . . . ?
Pd3 C5 C6 C13 95.3(4) . . . . ?
Pd3 C6 C7 C8 3.2(6) . . . . ?
Pd3 C6 C7 C12 -179.6(4) . . . . ?
Pd3 C6 C13 C14 -71.1(5) . . . . ?
Pd3 C6 C13 C18 109.9(4) . . . . ?
C1 C2 C3 Pd1 100.3(4) . . . . ?
C1 C2 C3 Pd2 68.8(4) . . . . ?
C1 C2 C3 C4 3.7(6) . . . . ?
C1 C5 C6 Pd3 -53.8(4) . . . . ?
C1 C5 C6 C7 -168.8(4) . . . . ?
C1 C5 C6 C13 41.5(6) . . . . ?
C2 C1 C5 Pd3 114.4(4) . . . . ?
C2 C1 C5 C4 3.4(5) . . . . ?
C2 C1 C5 C6 167.3(4) . . . . ?
C2 C3 C4 Pd2 103.6(4) . . . . ?
C2 C3 C4 C5 -1.6(6) . . . . ?
C3 C4 C5 Pd3 -79.1(4) . . . . ?
C3 C4 C5 C1 -1.1(5) . . . . ?
C3 C4 C5 C6 -163.0(5) . . . . ?
C4 C5 C6 Pd3 106.2(5) . . . . ?
C4 C5 C6 C7 -8.8(7) . . . . ?
C4 C5 C6 C13 -158.5(5) . . . . ?
C5 C1 C2 Pd1 86.9(4) . . . . ?
C5 C1 C2 C3 -4.3(5) . . . . ?
C5 C6 C7 C8 86.9(6) . . . . ?
C5 C6 C7 C12 -95.9(6) . . . . ?
C5 C6 C13 C14 -146.9(5) . . . . ?
C5 C6 C13 C18 34.0(6) . . . . ?
C6 C7 C8 C9 175.0(5) . . . . ?
C6 C7 C12 C11 -176.9(5) . . . . ?
C6 C13 C14 C15 -179.5(4) . . . . ?
C6 C13 C18 C17 178.3(5) . . . . ?
C7 C6 C13 C14 62.0(6) . . . . ?
C7 C6 C13 C18 -117.1(5) . . . . ?
C7 C8 C9 C10 2.1(9) . . . . ?
C8 C7 C12 C11 0.4(8) . . . . ?
C8 C9 C10 C11 -0.2(9) . . . . ?
C9 C10 C11 C12 -1.6(8) . . . . ?
C10 C11 C12 C7 1.5(9) . . . . ?
C12 C7 C8 C9 -2.2(8) . . . . ?
C13 C6 C7 C8 -121.4(5) . . . . ?
C13 C6 C7 C12 55.7(6) . . . . ?
C13 C14 C15 C16 0.5(8) . . . . ?
C14 C13 C18 C17 -0.8(7) . . . . ?
C14 C15 C16 C17 0.6(8) . . . . ?
C15 C16 C17 C18 -1.7(9) . . . . ?
C16 C17 C18 C13 1.8(9) . . . . ?
C18 C13 C14 C15 -0.4(7) . . . . ?
C19 C20 C21 Pd2 -68.7(5) . . . . ?
C19 C20 C21 C22 2.2(6) . . . . ?
C19 C23 C24 C25 -6.0(9) . . . . ?
C19 C23 C24 C31 175.3(5) . . . . ?
C20 C19 C23 C22 -0.1(6) . . . . ?
C20 C19 C23 C24 176.0(5) . . . . ?
C20 C21 C22 Pd2 -97.4(4) . . . . ?
C20 C21 C22 C23 -2.2(6) . . . . ?
C21 C22 C23 C19 1.4(6) . . . . ?
C21 C22 C23 C24 -174.9(5) . . . . ?
C22 C23 C24 C25 169.5(5) . . . . ?
C22 C23 C24 C31 -9.3(8) . . . . ?
C23 C19 C20 Pd1 -100.0(4) . . . . ?
C23 C19 C20 C21 -1.2(6) . . . . ?
C23 C24 C25 C26 -31.0(8) . . . . ?
C23 C24 C25 C30 148.8(5) . . . . ?
C23 C24 C31 C32 122.5(6) . . . . ?
C23 C24 C31 C36 -56.5(7) . . . . ?
C24 C25 C26 C27 177.4(5) . . . . ?
C24 C25 C30 C29 -177.0(5) . . . . ?
C24 C31 C32 C33 -174.9(6) . . . . ?
C24 C31 C36 C35 176.1(6) . . . . ?
C25 C24 C31 C32 -56.3(7) . . . . ?
C25 C24 C31 C36 124.7(6) . . . . ?
C25 C26 C27 C28 0.1(10) . . . . ?
C26 C25 C30 C29 2.8(8) . . . . ?
C26 C27 C28 C29 1.8(11) . . . . ?
C27 C28 C29 C30 -1.4(11) . . . . ?
C28 C29 C30 C25 -0.9(9) . . . . ?
C30 C25 C26 C27 -2.4(8) . . . . ?
C31 C24 C25 C26 147.7(5) . . . . ?
C31 C24 C25 C30 -32.5(7) . . . . ?
C31 C32 C33 C34 -2.0(10) . . . . ?
C32 C31 C36 C35 -2.9(9) . . . . ?
C32 C33 C34 C35 -1.5(11) . . . . ?
C33 C34 C35 C36 2.7(12) . . . . ?
C34 C35 C36 C31 -0.5(11) . . . . ?
C36 C31 C32 C33 4.1(9) . . . . ?

loop_
_smtbx_masks_void_nr
_smtbx_masks_void_average_x
_smtbx_masks_void_average_y
_smtbx_masks_void_average_z
_smtbx_masks_void_volume
_smtbx_masks_void_count_electrons
_smtbx_masks_void_content
1 0.000 0.000 0.000 187.6 52.2 '2 CH3CN'
2 0.000 0.500 0.500 187.6 52.2 '2 CH3CN'
3 0.474 0.607 0.458 27.0 6.0 ?
4 0.474 0.893 0.958 27.0 6.0 ?
5 0.526 0.107 0.042 27.0 6.1 ?
6 0.526 0.393 0.542 27.0 6.1 ?
